data_4034418
loop_
_publ_author_name
'Josa-Culler\'e, Laia'
'Hirst, Michael G.'
'Lockett, Jonathan P.'
'Thompson, Amber L.'
'Moloney, Mark G.'

_publ_section_title
;
 Spirocyclic Tetramates by Sequential Knoevenagel and [1,5]-Prototropic
 Shift.
;
_journal_issue 15
_journal_name_full 'The Journal of organic chemistry'
_journal_page_first 9671
_journal_page_last 9683
_journal_paper_doi 10.1021/acs.joc.9b01345
_journal_volume 84
_journal_year 2019
_chemical_absolute_configuration ad
_chemical_formula_moiety 'C23 H28 N2 O6'
_chemical_formula_sum 'C23 H28 N2 O6'
_chemical_formula_weight 428.48
_chemical_melting_point ?
_space_group_IT_number 80
_space_group_name_Hall 'I 4bw'
_space_group_name_H-M_alt 'I 41'
_symmetry_cell_setting tetragonal
_symmetry_space_group_name_Hall 'I 4bw'
_symmetry_space_group_name_H-M 'I 41'
_atom_sites_solution_hydrogens difmap
_atom_sites_solution_primary other
_audit_creation_date 2019-04-30
_audit_creation_method 'CRYSTALS_ver_14.61_build_7285 '
_cell_angle_alpha 90
_cell_angle_beta 90
_cell_angle_gamma 90
_cell_formula_units_Z 8
_cell_length_a 16.3993(2)
_cell_length_b 16.3993(2)
_cell_length_c 15.9819(3)
_cell_measurement_reflns_used 8034
_cell_measurement_temperature 150
_cell_measurement_theta_max 76.47
_cell_measurement_theta_min 3.77
_cell_volume 4298.12(11)
_computing_cell_refinement
; 
 CrysAlisPro (Rigaku Oxford Diffraction, 2017) 
;
_computing_data_collection 'SuperNova, (Oxford Diffraction, 2010)'
_computing_data_reduction
; 
 CrysAlisPro (Rigaku Oxford Diffraction, 2017) 
;
_computing_molecular_graphics 'CAMERON (Watkin et al., 1996)'
_computing_publication_material 'CRYSTALS (Betteridge et al., 2003)'
_computing_structure_refinement 'CRYSTALS (Betteridge et al., 2003)'
_computing_structure_solution 'Superflip (Palatinus & Chapuis, 2007)'
_diffrn_ambient_temperature 150
_diffrn_measured_fraction_theta_full 0.998
_diffrn_measured_fraction_theta_max 0.994
_diffrn_measurement_device Area
_diffrn_measurement_device_type 'Oxford Diffraction SuperNova'
_diffrn_measurement_method \w
_diffrn_radiation_monochromator 'focussing mirrors'
_diffrn_radiation_type 'Cu K\a'
_diffrn_radiation_wavelength 1.54180
_diffrn_reflns_av_R_equivalents 0.017
_diffrn_reflns_av_unetI/netI 0.023
_diffrn_reflns_limit_h_max 16
_diffrn_reflns_limit_h_min -20
_diffrn_reflns_limit_k_max 19
_diffrn_reflns_limit_k_min -20
_diffrn_reflns_limit_l_max 19
_diffrn_reflns_limit_l_min -19
_diffrn_reflns_number 13350
_diffrn_reflns_theta_full 74.837
_diffrn_reflns_theta_max 76.364
_diffrn_reflns_theta_min 3.812
_diffrn_standards_number 0
_exptl_absorpt_coefficient_mu 0.792
_exptl_absorpt_correction_T_max 0.86
_exptl_absorpt_correction_T_min 0.79
_exptl_absorpt_correction_type multi-scan
_exptl_absorpt_process_details
; 
 CrysAlisPro (Rigaku Oxford Diffraction, 2017) 
;
_exptl_crystal_colour clear_pale_colourless
_exptl_crystal_density_diffrn 1.324
_exptl_crystal_density_meas ?
_exptl_crystal_density_method 'not measured'
_exptl_crystal_description block
_exptl_crystal_F_000 1823.990
_exptl_crystal_size_max 0.31
_exptl_crystal_size_mid 0.29
_exptl_crystal_size_min 0.19
_refine_diff_density_max 0.13
_refine_diff_density_min -0.16
_refine_ls_abs_structure_details
; 
 Parsons, Flack & Wagner (2013), 
 1822 Friedel Pairs 
;
_refine_ls_abs_structure_Flack -0.01(4)
_refine_ls_extinction_method None
_refine_ls_goodness_of_fit_ref 1.0153
_refine_ls_hydrogen_treatment constr
_refine_ls_matrix_type full
_refine_ls_number_parameters 281
_refine_ls_number_reflns 4195
_refine_ls_number_restraints 1
_refine_ls_R_factor_all 0.0292
_refine_ls_R_factor_gt 0.0287
_refine_ls_shift/su_max 0.0003616
_refine_ls_shift/su_mean 0.0000383
_refine_ls_structure_factor_coef Fsqd
_refine_ls_weighting_details
;
 Method= Modified Sheldrick 
 w=1/[\s^2^(F^2^) + ( 0.05P)^2^ + 0.99P] 
 ,where P=(max(Fo^2^,0) + 2Fc^2^)/3 
;
_refine_ls_weighting_scheme calc
_refine_ls_wR_factor_all 0.0806
_refine_ls_wR_factor_gt 0.0799
_refine_ls_wR_factor_ref 0.0806
_reflns_limit_h_max 14
_reflns_limit_h_min -14
_reflns_limit_k_max 20
_reflns_limit_k_min 0
_reflns_limit_l_max 19
_reflns_limit_l_min -19
_reflns_number_gt 4113
_reflns_number_total 4195
_reflns_threshold_expression I>2.0\s(I)
_oxford_diffrn_Wilson_B_factor 3.47
_oxford_diffrn_Wilson_scale 0.05
_oxford_refine_ls_r_factor_ref 0.0292
_oxford_refine_ls_scale 3.72(4)
_oxford_reflns_number_all 4195
_oxford_structure_analysis_title 7130
_cod_data_source_file jo9b01345_si_003.cif
_cod_data_source_block 8c
_cod_depositor_comments
;
The following automatic conversions were performed:

data item '_chemical_melting_point' value 'not measured' was changed
to '?' -- the value is undefined or not given.

data item '_exptl_crystal_density_meas' value 'not measured' was
changed to '?' -- the value is perceived as not measured.

Automatic conversion script
Id: cif_fix_values 6909 2019-04-08 15:41:33Z antanas 
;
_cod_original_cell_volume 4298.12(13)
_cod_original_sg_symbol_H-M 'I 41 '
_cod_database_code 4034418
_oxford_refine_reflns_threshold_expression_ref I>-3.0\s(I)
_oxford_hooft_y -0.01(4)
_oxford_bijvoet_difference -0.01(4)
_oxford_refined_flack_x 0.01(13)

loop_
_symmetry_equiv_pos_as_xyz
x,y,z
x+1/2,y+1/2,z+1/2
-y,x+1/2,z+1/4
-y+1/2,x+1,z+3/4
y+1/2,-x,z+3/4
y+1,-x+1/2,z+5/4
-x+1/2,-y+1/2,z+1/2
-x+1,-y+1,z+1

loop_
_atom_site_label
_atom_site_type_symbol
_atom_site_fract_x
_atom_site_fract_y
_atom_site_fract_z
_atom_site_U_iso_or_equiv
_atom_site_occupancy
_atom_site_adp_type
_atom_site_refinement_flags_posn
N1 N 0.48629(6) 0.23323(6) 0.04685(8) 0.0295 1.0000 Uani .
C2 C 0.42919(9) 0.17838(8) 0.00195(10) 0.0387 1.0000 Uani .
O3 O 0.44489(8) 0.10037(6) 0.03794(9) 0.0505 1.0000 Uani .
C4 C 0.48603(10) 0.10876(8) 0.11524(12) 0.0447 1.0000 Uani .
C5 C 0.53757(8) 0.18534(7) 0.10285(9) 0.0325 1.0000 Uani .
C6 C 0.54727(8) 0.23852(7) 0.18084(9) 0.0305 1.0000 Uani .
C7 C 0.50516(8) 0.31994(7) 0.16463(9) 0.0291 1.0000 Uani .
C8 C 0.45972(8) 0.30494(7) 0.08289(9) 0.0305 1.0000 Uani .
O9 O 0.58255(6) 0.21612(6) 0.24242(8) 0.0412 1.0000 Uani .
O10 O 0.40728(6) 0.34872(6) 0.05393(8) 0.0418 1.0000 Uani .
C11 C 0.56853(8) 0.38842(7) 0.15279(9) 0.0315 1.0000 Uani .
C12 C 0.60906(8) 0.40753(7) 0.23493(9) 0.0344 1.0000 Uani .
C13 C 0.68846(9) 0.43843(8) 0.23411(11) 0.0413 1.0000 Uani .
C14 C 0.72950(10) 0.45538(10) 0.30837(12) 0.0501 1.0000 Uani .
C15 C 0.69172(11) 0.43931(11) 0.38338(12) 0.0528 1.0000 Uani .
C16 C 0.61295(10) 0.40746(10) 0.38582(10) 0.0482 1.0000 Uani .
C17 C 0.56985(9) 0.39151(8) 0.31149(10) 0.0380 1.0000 Uani .
N18 N 0.49255(7) 0.35523(7) 0.31337(9) 0.0391 1.0000 Uani .
C19 C 0.43879(11) 0.37084(13) 0.38421(12) 0.0576 1.0000 Uani .
C20 C 0.37198(11) 0.30803(14) 0.38850(12) 0.0592 1.0000 Uani .
O21 O 0.32635(6) 0.30465(8) 0.31342(9) 0.0520 1.0000 Uani .
C22 C 0.37934(9) 0.28317(9) 0.24717(11) 0.0417 1.0000 Uani .
C23 C 0.44717(8) 0.34585(7) 0.23506(9) 0.0335 1.0000 Uani .
C24 C 0.62271(9) 0.16680(8) 0.06769(10) 0.0383 1.0000 Uani .
O25 O 0.65077(8) 0.10018(7) 0.05941(12) 0.0651 1.0000 Uani .
O26 O 0.66121(6) 0.23561(6) 0.05179(8) 0.0422 1.0000 Uani .
C27 C 0.74482(10) 0.22891(11) 0.02304(12) 0.0526 1.0000 Uani .
C28 C 0.44087(10) 0.17353(10) -0.09285(11) 0.0461 1.0000 Uani .
C29 C 0.41984(11) 0.25626(12) -0.13104(11) 0.0553 1.0000 Uani .
C30 C 0.38127(14) 0.10813(14) -0.12492(14) 0.0709 1.0000 Uani .
C31 C 0.52848(12) 0.15005(13) -0.11410(12) 0.0575 1.0000 Uani .
H21 H 0.3731 0.1975 0.0139 0.0437 1.0000 Uiso R
H42 H 0.5189 0.0602 0.1233 0.0532 1.0000 Uiso R
H41 H 0.4458 0.1149 0.1611 0.0532 1.0000 Uiso R
H111 H 0.6067 0.3711 0.1115 0.0376 1.0000 Uiso R
H112 H 0.5396 0.4373 0.1334 0.0388 1.0000 Uiso R
H131 H 0.7154 0.4464 0.1810 0.0501 1.0000 Uiso R
H141 H 0.7860 0.4795 0.3061 0.0608 1.0000 Uiso R
H151 H 0.7201 0.4489 0.4342 0.0626 1.0000 Uiso R
H161 H 0.5862 0.3979 0.4377 0.0563 1.0000 Uiso R
H191 H 0.4692 0.3694 0.4362 0.0685 1.0000 Uiso R
H192 H 0.4163 0.4229 0.3781 0.0680 1.0000 Uiso R
H202 H 0.3976 0.2553 0.3997 0.0718 1.0000 Uiso R
H201 H 0.3372 0.3192 0.4337 0.0712 1.0000 Uiso R
H221 H 0.4037 0.2296 0.2595 0.0501 1.0000 Uiso R
H222 H 0.3484 0.2815 0.1965 0.0492 1.0000 Uiso R
H231 H 0.4237 0.4001 0.2165 0.0386 1.0000 Uiso R
H271 H 0.7686 0.2813 0.0306 0.0793 1.0000 Uiso R
H272 H 0.7447 0.2153 -0.0333 0.0787 1.0000 Uiso R
H273 H 0.7731 0.1891 0.0563 0.0771 1.0000 Uiso R
H291 H 0.4252 0.2564 -0.1907 0.0814 1.0000 Uiso R
H292 H 0.4562 0.2994 -0.1104 0.0797 1.0000 Uiso R
H293 H 0.3629 0.2711 -0.1173 0.0814 1.0000 Uiso R
H302 H 0.3914 0.1030 -0.1843 0.1046 1.0000 Uiso R
H301 H 0.3935 0.0562 -0.0987 0.1044 1.0000 Uiso R
H303 H 0.3244 0.1234 -0.1137 0.1053 1.0000 Uiso R
H312 H 0.5339 0.1425 -0.1737 0.0855 1.0000 Uiso R
H311 H 0.5429 0.0989 -0.0868 0.0830 1.0000 Uiso R
H313 H 0.5653 0.1940 -0.0956 0.0837 1.0000 Uiso R

loop_
_atom_site_aniso_label
_atom_site_aniso_U_11
_atom_site_aniso_U_22
_atom_site_aniso_U_33
_atom_site_aniso_U_23
_atom_site_aniso_U_13
_atom_site_aniso_U_12
N1 0.0339(5) 0.0257(4) 0.0289(5) -0.0044(4) -0.0010(4) -0.0034(4)
C2 0.0411(7) 0.0359(6) 0.0390(7) -0.0109(5) 0.0019(5) -0.0118(5)
O3 0.0661(7) 0.0309(5) 0.0544(7) -0.0088(4) 0.0054(5) -0.0174(4)
C4 0.0529(8) 0.0272(6) 0.0539(8) 0.0021(6) 0.0048(7) -0.0055(5)
C5 0.0391(6) 0.0231(5) 0.0354(6) -0.0005(4) 0.0020(5) 0.0000(5)
C6 0.0339(6) 0.0278(5) 0.0297(6) 0.0031(4) 0.0020(4) 0.0009(4)
C7 0.0352(6) 0.0245(5) 0.0278(6) -0.0024(4) -0.0037(5) 0.0014(4)
C8 0.0343(6) 0.0270(5) 0.0302(6) -0.0021(4) -0.0036(4) -0.0007(4)
O9 0.0486(5) 0.0415(5) 0.0336(5) 0.0070(4) -0.0043(4) 0.0076(4)
O10 0.0445(5) 0.0404(5) 0.0404(5) -0.0032(4) -0.0124(4) 0.0099(4)
C11 0.0390(6) 0.0263(5) 0.0293(6) -0.0010(4) -0.0040(5) -0.0016(4)
C12 0.0420(6) 0.0283(5) 0.0330(6) -0.0069(5) -0.0058(5) -0.0003(5)
C13 0.0449(7) 0.0369(6) 0.0421(7) -0.0061(5) -0.0050(6) -0.0063(5)
C14 0.0489(8) 0.0488(8) 0.0525(9) -0.0141(7) -0.0139(7) -0.0086(6)
C15 0.0566(9) 0.0584(9) 0.0434(8) -0.0194(7) -0.0171(7) -0.0010(7)
C16 0.0568(9) 0.0566(9) 0.0312(7) -0.0149(6) -0.0053(6) 0.0008(7)
C17 0.0437(7) 0.0366(6) 0.0336(7) -0.0107(5) -0.0029(6) 0.0019(5)
N18 0.0413(6) 0.0465(6) 0.0294(5) -0.0089(5) 0.0024(4) 0.0010(5)
C19 0.0521(9) 0.0799(12) 0.0407(9) -0.0222(8) 0.0080(7) 0.0041(8)
C20 0.0507(9) 0.0838(12) 0.0430(8) -0.0055(8) 0.0180(7) 0.0023(8)
O21 0.0392(5) 0.0626(7) 0.0540(6) -0.0087(6) 0.0125(5) 0.0024(5)
C22 0.0396(7) 0.0418(7) 0.0437(7) -0.0070(6) 0.0083(6) -0.0029(5)
C23 0.0369(6) 0.0304(5) 0.0331(6) -0.0059(5) -0.0003(5) 0.0017(5)
C24 0.0420(7) 0.0322(6) 0.0408(7) -0.0036(5) 0.0018(6) 0.0063(5)
O25 0.0546(6) 0.0347(5) 0.1060(11) -0.0069(6) 0.0140(7) 0.0128(5)
O26 0.0397(5) 0.0376(5) 0.0492(6) 0.0035(4) 0.0110(4) 0.0028(4)
C27 0.0407(7) 0.0627(10) 0.0544(9) 0.0103(8) 0.0130(7) 0.0067(7)
C28 0.0516(8) 0.0506(8) 0.0361(7) -0.0175(6) -0.0006(6) -0.0090(6)
C29 0.0610(10) 0.0695(10) 0.0353(8) -0.0058(7) -0.0048(7) -0.0030(8)
C30 0.0821(13) 0.0738(12) 0.0567(11) -0.0289(10) -0.0127(10) -0.0223(10)
C31 0.0632(10) 0.0693(10) 0.0402(9) -0.0177(8) 0.0103(7) 0.0018(8)

loop_
_atom_type_symbol
_atom_type_scat_dispersion_real
_atom_type_scat_dispersion_imag
_atom_type_scat_Cromer_Mann_a1
_atom_type_scat_Cromer_Mann_b1
_atom_type_scat_Cromer_Mann_a2
_atom_type_scat_Cromer_Mann_b2
_atom_type_scat_Cromer_Mann_a3
_atom_type_scat_Cromer_Mann_b3
_atom_type_scat_Cromer_Mann_a4
_atom_type_scat_Cromer_Mann_b4
_atom_type_scat_Cromer_Mann_c
_atom_type_scat_source
C 0.0181 0.0091 2.3100 20.8439 1.0200 10.2075 1.5886 0.5687 0.8650 51.6512 0.2156 'International Tables Vol C 4.2.6.8 and 6.1.1.4'
H 0.0000 0.0000 0.4930 10.5109 0.3229 26.1257 0.1402 3.1424 0.0408 57.7998 0.0030 'International Tables Vol C 4.2.6.8 and 6.1.1.4'
O 0.0492 0.0322 3.0485 13.2771 2.2868 5.7011 1.5463 0.3239 0.8670 32.9089 0.2508 'International Tables Vol C 4.2.6.8 and 6.1.1.4'
N 0.0311 0.0180 12.2126 0.0057 3.1322 9.8933 2.0125 28.9975 1.1663 0.5826 -11.5290 'International Tables Vol C 4.2.6.8 and 6.1.1.4'

loop_
_geom_angle_atom_site_label_1
_geom_angle_atom_site_label_2
_geom_angle_atom_site_label_3
_geom_angle
_geom_angle_publ_flag
C2 N1 C5 109.54(10) yes
C2 N1 C8 121.27(10) yes
C5 N1 C8 112.65(10) yes
N1 C2 O3 103.58(11) yes
N1 C2 C28 115.57(11) yes
O3 C2 C28 109.29(12) yes
N1 C2 H21 107.5 no
O3 C2 H21 112.0 no
C28 C2 H21 108.9 no
C2 O3 C4 110.56(10) yes
O3 C4 C5 103.34(12) yes
O3 C4 H42 107.5 no
C5 C4 H42 112.6 no
O3 C4 H41 109.8 no
C5 C4 H41 112.4 no
H42 C4 H41 110.8 no
C4 C5 N1 101.74(11) yes
C4 C5 C6 114.89(11) yes
N1 C5 C6 104.66(9) yes
C4 C5 C24 112.84(11) yes
N1 C5 C24 113.99(11) yes
C6 C5 C24 108.45(11) yes
C5 C6 C7 108.28(10) yes
C5 C6 O9 122.97(11) yes
C7 C6 O9 128.74(11) yes
C6 C7 C8 103.04(9) yes
C6 C7 C11 110.69(10) yes
C8 C7 C11 110.00(10) yes
C6 C7 C23 113.49(10) yes
C8 C7 C23 111.76(10) yes
C11 C7 C23 107.83(10) yes
C7 C8 N1 109.93(10) yes
C7 C8 O10 125.36(11) yes
N1 C8 O10 124.71(12) yes
C7 C11 C12 110.03(10) yes
C7 C11 H111 108.1 no
C12 C11 H111 112.1 no
C7 C11 H112 107.9 no
C12 C11 H112 108.6 no
H111 C11 H112 110.0 no
C11 C12 C13 118.63(12) yes
C11 C12 C17 121.20(12) yes
C13 C12 C17 120.12(12) yes
C12 C13 C14 120.99(15) yes
C12 C13 H131 118.9 no
C14 C13 H131 120.1 no
C13 C14 C15 119.15(14) yes
C13 C14 H141 119.4 no
C15 C14 H141 121.4 no
C14 C15 C16 120.91(14) yes
C14 C15 H151 119.6 no
C16 C15 H151 119.5 no
C15 C16 C17 120.78(15) yes
C15 C16 H161 120.9 no
C17 C16 H161 118.3 no
C12 C17 C16 118.03(13) yes
C12 C17 N18 120.77(12) yes
C16 C17 N18 121.04(14) yes
C17 N18 C19 119.30(12) yes
C17 N18 C23 119.10(12) yes
C19 N18 C23 112.03(11) yes
N18 C19 C20 110.82(14) yes
N18 C19 H191 110.6 no
C20 C19 H191 108.6 no
N18 C19 H192 108.5 no
C20 C19 H192 110.0 no
H191 C19 H192 108.3 no
C19 C20 O21 111.90(16) yes
C19 C20 H202 107.5 no
O21 C20 H202 110.4 no
C19 C20 H201 110.1 no
O21 C20 H201 109.8 no
H202 C20 H201 107.0 no
C20 O21 C22 108.64(12) yes
O21 C22 C23 112.02(11) yes
O21 C22 H221 108.7 no
C23 C22 H221 109.3 no
O21 C22 H222 108.4 no
C23 C22 H222 107.3 no
H221 C22 H222 111.1 no
C7 C23 C22 111.00(10) yes
C7 C23 N18 109.96(10) yes
C22 C23 N18 109.43(12) yes
C7 C23 H231 105.3 no
C22 C23 H231 110.5 no
N18 C23 H231 110.6 no
C5 C24 O25 124.94(13) yes
C5 C24 O26 109.68(10) yes
O25 C24 O26 125.31(14) yes
C24 O26 C27 116.70(11) yes
O26 C27 H271 106.2 no
O26 C27 H272 108.9 no
H271 C27 H272 110.0 no
O26 C27 H273 109.4 no
H271 C27 H273 110.1 no
H272 C27 H273 111.9 no
C2 C28 C29 108.76(12) yes
C2 C28 C30 106.66(15) yes
C29 C28 C30 110.04(16) yes
C2 C28 C31 110.59(14) yes
C29 C28 C31 110.36(15) yes
C30 C28 C31 110.36(15) yes
C28 C29 H291 112.3 no
C28 C29 H292 111.6 no
H291 C29 H292 106.1 no
C28 C29 H293 110.0 no
H291 C29 H293 107.8 no
H292 C29 H293 108.8 no
C28 C30 H302 106.2 no
C28 C30 H301 109.7 no
H302 C30 H301 108.2 no
C28 C30 H303 111.4 no
H302 C30 H303 111.4 no
H301 C30 H303 110.0 no
C28 C31 H312 109.8 no
C28 C31 H311 110.3 no
H312 C31 H311 107.9 no
C28 C31 H313 109.0 no
H312 C31 H313 109.5 no
H311 C31 H313 110.2 no

loop_
_geom_bond_atom_site_label_1
_geom_bond_atom_site_label_2
_geom_bond_distance
_geom_bond_publ_flag
N1 C2 1.4836(15) yes
N1 C5 1.4577(16) yes
N1 C8 1.3800(16) yes
C2 O3 1.4261(19) yes
C2 C28 1.529(2) yes
C2 H21 0.990 no
O3 C4 1.414(2) yes
C4 C5 1.5266(18) yes
C4 H42 0.970 no
C4 H41 0.991 no
C5 C6 1.5295(17) yes
C5 C24 1.5354(18) yes
C6 C7 1.5254(16) yes
C6 O9 1.1994(16) yes
C7 C8 1.5240(16) yes
C7 C11 1.5417(17) yes
C7 C23 1.5336(17) yes
C8 O10 1.2121(16) yes
C11 C12 1.5044(17) yes
C11 H111 0.952 no
C11 H112 0.981 no
C12 C13 1.397(2) yes
C12 C17 1.407(2) yes
C13 C14 1.392(2) yes
C13 H131 0.965 no
C14 C15 1.375(3) yes
C14 H141 1.008 no
C15 C16 1.394(3) yes
C15 H151 0.949 no
C16 C17 1.4068(19) yes
C16 H161 0.951 no
C17 N18 1.4007(19) yes
N18 C19 1.4575(19) yes
N18 C23 1.4642(17) yes
C19 C20 1.505(3) yes
C19 H191 0.969 no
C19 H192 0.935 no
C20 O21 1.415(2) yes
C20 H202 0.978 no
C20 H201 0.939 no
O21 C22 1.4142(18) yes
C22 C23 1.5268(18) yes
C22 H221 0.984 no
C22 H222 0.955 no
C23 H231 1.015 no
C24 O25 1.1929(17) yes
C24 O26 1.3178(18) yes
O26 C27 1.4502(17) yes
C27 H271 0.952 no
C27 H272 0.927 no
C27 H273 0.961 no
C28 C29 1.527(3) yes
C28 C30 1.539(2) yes
C28 C31 1.526(2) yes
C29 H291 0.957 no
C29 H292 0.983 no
C29 H293 0.989 no
C30 H302 0.967 no
C30 H301 0.970 no
C30 H303 0.983 no
C31 H312 0.964 no
C31 H311 0.975 no
C31 H313 0.985 no

loop_
_geom_hbond_atom_site_label_D
_geom_hbond_atom_site_label_H
_geom_hbond_atom_site_label_A
_geom_hbond_site_symmetry_A
_geom_hbond_angle_DHA
_geom_hbond_distance_DH
_geom_hbond_distance_HA
_geom_hbond_distance_DA
_geom_hbond_publ_flag
C11 H111 O26 . 138 0.95 2.58 3.346(2) yes
C22 H221 O10 6_454 135 0.98 2.52 3.291(2) yes
C27 H271 O9 5_564 130 0.95 2.47 3.166(2) yes
